data_7057460
loop_
_publ_author_name
'Lee, Jiwon'
'Lee, Lucia Myongwon'
'Arnott, Zachary'
'Jenkins, Hilary'
'Britten, James F.'
'Vargas-Baca, Ignacio'

_publ_section_title
;
 Sigma-hole interactions in the molecular and crystal structures of
 N-boryl benzo-2,1,3-selenadiazoles
;
_journal_issue 13
_journal_name_full 'New Journal of Chemistry'
_journal_page_first 10555
_journal_paper_doi 10.1039/C8NJ00553B
_journal_volume 42
_journal_year 2018
_chemical_formula_moiety 'C6 H4 B F3 N2 Se'
_chemical_formula_sum 'C6 H4 B F3 N2 Se'
_chemical_formula_weight 250.88
_space_group_crystal_system triclinic
_space_group_IT_number 2
_space_group_name_Hall '-P 1'
_space_group_name_H-M_alt 'P -1'
_symmetry_space_group_name_Hall '-P 1'
_symmetry_space_group_name_H-M 'P -1'
_atom_sites_solution_hydrogens difmap
_atom_sites_solution_primary direct
_audit_creation_date 2018-01-21
_audit_creation_method
;
Olex2 1.2
(compiled 2017.08.10 svn.r3461 for OlexSys, GUI svn.r5381)
;
_audit_update_record
;
2018-01-29 deposited with the CCDC.
2018-05-25 downloaded from the CCDC.
;
_cell_angle_alpha 98.535(2)
_cell_angle_beta 107.446(2)
_cell_angle_gamma 103.743(2)
_cell_formula_units_Z 2
_cell_length_a 6.2428(8)
_cell_length_b 8.2197(11)
_cell_length_c 8.6827(11)
_cell_measurement_reflns_used 3796
_cell_measurement_temperature 296(2)
_cell_measurement_theta_max 26.311
_cell_measurement_theta_min 2.531
_cell_volume 401.12(9)
_computing_cell_refinement 'SAINT v8.34A (Bruker, 2013)'
_computing_data_reduction 'SAINT v8.34A (Bruker, 2013)'
_computing_molecular_graphics 'Olex2 (Dolomanov et al., 2009)'
_computing_publication_material 'Olex2 (Dolomanov et al., 2009)'
_computing_structure_refinement 'ShelXL (Sheldrick, 2015)'
_computing_structure_solution 'ShelXS-1997 (Sheldrick, 2008)'
_diffrn_ambient_temperature 296.15
_diffrn_measured_fraction_theta_full 0.999
_diffrn_measured_fraction_theta_max 0.999
_diffrn_measurement_device_type 'Bruker APEX-II CCD'
_diffrn_measurement_method '\f and \w scans'
_diffrn_radiation_type MoK\a
_diffrn_radiation_wavelength 0.71073
_diffrn_reflns_av_R_equivalents 0.0255
_diffrn_reflns_av_unetI/netI 0.0198
_diffrn_reflns_Laue_measured_fraction_full 0.999
_diffrn_reflns_Laue_measured_fraction_max 0.999
_diffrn_reflns_limit_h_max 7
_diffrn_reflns_limit_h_min -7
_diffrn_reflns_limit_k_max 10
_diffrn_reflns_limit_k_min -10
_diffrn_reflns_limit_l_max 10
_diffrn_reflns_limit_l_min -10
_diffrn_reflns_number 7865
_diffrn_reflns_point_group_measured_fraction_full 0.999
_diffrn_reflns_point_group_measured_fraction_max 0.999
_diffrn_reflns_theta_full 26.000
_diffrn_reflns_theta_max 26.379
_diffrn_reflns_theta_min 3.187
_diffrn_standards_number 0
_exptl_absorpt_coefficient_mu 4.678
_exptl_absorpt_correction_T_max 0.9278
_exptl_absorpt_correction_T_min 0.4892
_exptl_absorpt_correction_type multi-scan
_exptl_absorpt_process_details
;
SADABS-2014/4 (Bruker,2014) was used for absorption correction.
wR2(int) was 0.0388 before and 0.0347 after correction.
The Ratio of minimum to maximum transmission is 0.5273.
The \l/2 correction factor is 0.00150.
;
_exptl_crystal_colour colourless
_exptl_crystal_colour_primary colourless
_exptl_crystal_density_diffrn 2.077
_exptl_crystal_description plate
_exptl_crystal_F_000 240
_exptl_crystal_size_max 0.22
_exptl_crystal_size_mid 0.09
_exptl_crystal_size_min 0.02
_refine_diff_density_max 0.530
_refine_diff_density_min -0.273
_refine_diff_density_rms 0.067
_refine_ls_extinction_method none
_refine_ls_goodness_of_fit_ref 1.060
_refine_ls_hydrogen_treatment refall
_refine_ls_matrix_type full
_refine_ls_number_parameters 134
_refine_ls_number_reflns 1645
_refine_ls_number_restraints 0
_refine_ls_restrained_S_all 1.060
_refine_ls_R_factor_all 0.0200
_refine_ls_R_factor_gt 0.0178
_refine_ls_shift/su_max 0.000
_refine_ls_shift/su_mean 0.000
_refine_ls_structure_factor_coef Fsqd
_refine_ls_weighting_details 'w=1/[\s^2^(Fo^2^)+(0.0205P)^2^+0.2169P] where P=(Fo^2^+2Fc^2^)/3'
_refine_ls_weighting_scheme calc
_refine_ls_wR_factor_gt 0.0407
_refine_ls_wR_factor_ref 0.0416
_reflns_Friedel_coverage 0.000
_reflns_number_gt 1552
_reflns_number_total 1645
_reflns_threshold_expression 'I > 2\s(I)'
_cod_data_source_file c8nj00553b2.cif
_cod_data_source_block jl6_a
_cod_depositor_comments 'Adding full bibliography for 7057460--7057464.cif.'
_cod_database_code 7057460
_shelx_shelxl_version_number 2014/7
_shelx_space_group_comment
;
The symmetry employed for this shelxl refinement is uniquely defined
by the following loop, which should always be used as a source of
symmetry information in preference to the above space-group names.
They are only intended as comments.
;
_shelx_estimated_absorpt_t_max 0.912
_shelx_estimated_absorpt_t_min 0.426
_olex2_refinement_description
;
;
_olex2_submission_special_instructions 'No special instructions were received'

loop_
_space_group_symop_operation_xyz
'x, y, z'
'-x, -y, -z'

loop_
_atom_site_label
_atom_site_type_symbol
_atom_site_fract_x
_atom_site_fract_y
_atom_site_fract_z
_atom_site_U_iso_or_equiv
_atom_site_adp_type
_atom_site_occupancy
_atom_site_site_symmetry_order
_atom_site_calc_flag
Se1 Se 0.16132(3) 0.11791(2) 0.38118(2) 0.01131(7) Uani 1 1 d
F1 F 0.70324(19) 0.23666(15) 0.24663(14) 0.0175(2) Uani 1 1 d
F2 F 0.6299(2) 0.48717(14) 0.32863(15) 0.0209(3) Uani 1 1 d
F3 F 0.3320(2) 0.25998(17) 0.13887(14) 0.0228(3) Uani 1 1 d
N2 N 0.2385(3) 0.0916(2) 0.58824(19) 0.0118(3) Uani 1 1 d
N1 N 0.4636(3) 0.23889(19) 0.42005(19) 0.0110(3) Uani 1 1 d
C2 C 0.4669(3) 0.1708(2) 0.6705(2) 0.0114(4) Uani 1 1 d
C5 C 0.9490(4) 0.3391(3) 0.8140(3) 0.0158(4) Uani 1 1 d
C6 C 0.8433(3) 0.3386(2) 0.6519(2) 0.0141(4) Uani 1 1 d
C1 C 0.5976(3) 0.2540(2) 0.5766(2) 0.0110(4) Uani 1 1 d
C3 C 0.5858(3) 0.1770(2) 0.8411(2) 0.0139(4) Uani 1 1 d
C4 C 0.8200(3) 0.2593(3) 0.9087(2) 0.0150(4) Uani 1 1 d
B1 B 0.5380(4) 0.3108(3) 0.2747(3) 0.0135(4) Uani 1 1 d
H4 H 0.900(4) 0.265(3) 1.024(3) 0.017(6) Uiso 1 1 d
H5 H 1.113(4) 0.393(3) 0.867(3) 0.019(6) Uiso 1 1 d
H3 H 0.500(4) 0.127(3) 0.902(3) 0.020(6) Uiso 1 1 d
H6 H 0.928(4) 0.391(3) 0.589(3) 0.025(6) Uiso 1 1 d

loop_
_atom_site_aniso_label
_atom_site_aniso_U_11
_atom_site_aniso_U_22
_atom_site_aniso_U_33
_atom_site_aniso_U_23
_atom_site_aniso_U_13
_atom_site_aniso_U_12
Se1 0.00848(10) 0.01406(11) 0.01133(11) 0.00430(7) 0.00333(7) 0.00262(7)
F1 0.0171(6) 0.0236(6) 0.0181(6) 0.0080(5) 0.0104(5) 0.0100(5)
F2 0.0255(6) 0.0139(6) 0.0291(7) 0.0090(5) 0.0158(5) 0.0059(5)
F3 0.0146(6) 0.0373(7) 0.0159(6) 0.0126(5) 0.0033(5) 0.0055(5)
N2 0.0126(8) 0.0124(8) 0.0118(8) 0.0043(6) 0.0051(6) 0.0043(6)
N1 0.0093(7) 0.0110(8) 0.0130(8) 0.0031(6) 0.0046(6) 0.0025(6)
C2 0.0120(9) 0.0098(9) 0.0134(9) 0.0016(7) 0.0055(7) 0.0044(7)
C5 0.0116(10) 0.0145(9) 0.0174(10) -0.0009(8) 0.0032(8) 0.0020(8)
C6 0.0122(9) 0.0135(9) 0.0166(10) 0.0025(8) 0.0062(8) 0.0030(8)
C1 0.0126(9) 0.0096(9) 0.0118(9) 0.0010(7) 0.0054(7) 0.0048(7)
C3 0.0176(10) 0.0134(9) 0.0126(10) 0.0039(8) 0.0073(8) 0.0052(8)
C4 0.0163(10) 0.0167(10) 0.0103(10) 0.0013(8) 0.0026(8) 0.0056(8)
B1 0.0134(11) 0.0175(11) 0.0120(11) 0.0065(9) 0.0061(9) 0.0049(9)

loop_
_atom_type_symbol
_atom_type_description
_atom_type_scat_dispersion_real
_atom_type_scat_dispersion_imag
_atom_type_scat_source
C C 0.0033 0.0016 'International Tables Vol C Tables 4.2.6.8 and 6.1.1.4'
H H 0.0000 0.0000 'International Tables Vol C Tables 4.2.6.8 and 6.1.1.4'
B B 0.0013 0.0007 'International Tables Vol C Tables 4.2.6.8 and 6.1.1.4'
F F 0.0171 0.0103 'International Tables Vol C Tables 4.2.6.8 and 6.1.1.4'
N N 0.0061 0.0033 'International Tables Vol C Tables 4.2.6.8 and 6.1.1.4'
Se Se -0.0929 2.2259 'International Tables Vol C Tables 4.2.6.8 and 6.1.1.4'

loop_
_geom_angle_atom_site_label_1
_geom_angle_atom_site_label_2
_geom_angle_atom_site_label_3
_geom_angle
N2 Se1 N1 90.65(7)
C2 N2 Se1 109.90(12)
C1 N1 Se1 110.49(12)
C1 N1 B1 128.95(16)
B1 N1 Se1 120.56(12)
N2 C2 C1 116.07(17)
N2 C2 C3 124.37(17)
C3 C2 C1 119.56(17)
C6 C5 C4 122.13(19)
C6 C5 H5 119.8(14)
C4 C5 H5 118.1(14)
C5 C6 C1 117.75(18)
C5 C6 H6 122.3(15)
C1 C6 H6 119.9(15)
N1 C1 C2 112.86(16)
N1 C1 C6 126.68(17)
C6 C1 C2 120.45(17)
C2 C3 H3 119.3(14)
C4 C3 C2 118.30(18)
C4 C3 H3 122.4(14)
C5 C4 H4 120.0(13)
C3 C4 C5 121.80(19)
C3 C4 H4 118.2(13)
F1 B1 F3 112.23(17)
F1 B1 N1 107.83(15)
F2 B1 F1 111.23(16)
F2 B1 F3 112.56(17)
F2 B1 N1 107.66(16)
F3 B1 N1 104.92(15)

loop_
_geom_bond_atom_site_label_1
_geom_bond_atom_site_label_2
_geom_bond_distance
Se1 N2 1.7766(16)
Se1 N1 1.8141(15)
F1 B1 1.378(2)
F2 B1 1.376(2)
F3 B1 1.381(2)
N2 C2 1.333(2)
N1 C1 1.335(2)
N1 B1 1.613(3)
C2 C1 1.449(3)
C2 C3 1.431(3)
C5 C6 1.363(3)
C5 C4 1.436(3)
C5 H5 0.95(2)
C6 C1 1.421(3)
C6 H6 0.95(2)
C3 C4 1.355(3)
C3 H3 0.93(2)
C4 H4 0.97(2)

loop_
_geom_torsion_atom_site_label_1
_geom_torsion_atom_site_label_2
_geom_torsion_atom_site_label_3
_geom_torsion_atom_site_label_4
_geom_torsion
Se1 N2 C2 C1 -1.2(2)
Se1 N2 C2 C3 178.99(15)
Se1 N1 C1 C2 0.09(19)
Se1 N1 C1 C6 179.39(15)
Se1 N1 B1 F1 -119.16(14)
Se1 N1 B1 F2 120.74(14)
Se1 N1 B1 F3 0.6(2)
N2 Se1 N1 C1 -0.64(13)
N2 Se1 N1 B1 179.13(14)
N2 C2 C1 N1 0.8(2)
N2 C2 C1 C6 -178.57(16)
N2 C2 C3 C4 178.75(18)
N1 Se1 N2 C2 1.05(13)
C2 C3 C4 C5 0.0(3)
C5 C6 C1 N1 -179.62(18)
C5 C6 C1 C2 -0.4(3)
C6 C5 C4 C3 0.8(3)
C1 N1 B1 F1 60.6(2)
C1 N1 B1 F2 -59.5(2)
C1 N1 B1 F3 -179.64(17)
C1 C2 C3 C4 -1.0(3)
C3 C2 C1 N1 -179.45(16)
C3 C2 C1 C6 1.2(3)
C4 C5 C6 C1 -0.6(3)
B1 N1 C1 C2 -179.65(16)
B1 N1 C1 C6 -0.4(3)
